data_4121590
loop_
_publ_author_name
'Poverenov, Elena'
'Zamoshchik, Natalia'
'Patra, Asit'
'Ridelman, Yonatan'
'Bendikov, Michael'

_publ_section_title
;
 Unusual doping of donor-acceptor-type conjugated polymers using lewis
 acids.
;
_journal_issue 13
_journal_name_full 'Journal of the American Chemical Society'
_journal_page_first 5138
_journal_page_last 5149
_journal_paper_doi 10.1021/ja501024n
_journal_volume 136
_journal_year 2014
_chemical_formula_moiety 'C24 H25 N3 O4 S2'
_chemical_formula_sum 'C24 H25 N3 O4 S2'
_chemical_formula_weight 483.59
_chemical_name_systematic
; 
 ? 
;
_space_group_IT_number 2
_symmetry_cell_setting triclinic
_symmetry_space_group_name_Hall '-P 1'
_symmetry_space_group_name_H-M 'P -1'
_atom_sites_solution_hydrogens geom
_atom_sites_solution_primary direct
_atom_sites_solution_secondary difmap
_audit_creation_method SHELXL-97
_cell_angle_alpha 98.3891(9)
_cell_angle_beta 93.4893(12)
_cell_angle_gamma 98.754(3)
_cell_formula_units_Z 2
_cell_length_a 4.6255(2)
_cell_length_b 9.9456(2)
_cell_length_c 24.8078(7)
_cell_measurement_reflns_used 5241
_cell_measurement_temperature 120(2)
_cell_measurement_theta_max 28.70
_cell_measurement_theta_min 2.55
_cell_volume 1111.85(6)
_computing_cell_refinement HKL
_computing_data_collection 'Collect package (Bruker Nonius)'
_computing_data_reduction HKL
_computing_molecular_graphics 'Bruker SHELXTL'
_computing_publication_material 'Bruker SHELXTL'
_computing_structure_refinement 'SHELXL-97 (Sheldrick, 1997)'
_computing_structure_solution 'SHELXS-97 (Sheldrick, 1990)'
_diffrn_ambient_temperature 120(2)
_diffrn_measured_fraction_theta_full 0.992
_diffrn_measured_fraction_theta_max 0.992
_diffrn_measurement_device_type 'Nonius KappaCCD'
_diffrn_measurement_method 'phi and omega scans'
_diffrn_radiation_monochromator graphite
_diffrn_radiation_source 'fine-focus sealed tube'
_diffrn_radiation_type MoK\a
_diffrn_radiation_wavelength 0.71073
_diffrn_reflns_av_R_equivalents 0.0510
_diffrn_reflns_av_sigmaI/netI 0.0309
_diffrn_reflns_limit_h_max 5
_diffrn_reflns_limit_h_min 0
_diffrn_reflns_limit_k_max 12
_diffrn_reflns_limit_k_min -12
_diffrn_reflns_limit_l_max 31
_diffrn_reflns_limit_l_min -31
_diffrn_reflns_number 4840
_diffrn_reflns_theta_full 27.10
_diffrn_reflns_theta_max 27.10
_diffrn_reflns_theta_min 3.33
_exptl_absorpt_coefficient_mu 0.278
_exptl_absorpt_correction_type none
_exptl_crystal_colour yellow
_exptl_crystal_density_diffrn 1.444
_exptl_crystal_density_method 'not measured'
_exptl_crystal_description prism
_exptl_crystal_F_000 508
_exptl_crystal_size_max 0.50
_exptl_crystal_size_mid 0.20
_exptl_crystal_size_min 0.10
_refine_diff_density_max 0.331
_refine_diff_density_min -0.381
_refine_diff_density_rms 0.055
_refine_ls_extinction_method none
_refine_ls_goodness_of_fit_ref 1.032
_refine_ls_hydrogen_treatment constr
_refine_ls_matrix_type full
_refine_ls_number_parameters 299
_refine_ls_number_reflns 4840
_refine_ls_number_restraints 0
_refine_ls_restrained_S_all 1.032
_refine_ls_R_factor_all 0.0553
_refine_ls_R_factor_gt 0.0422
_refine_ls_shift/su_max 0.001
_refine_ls_shift/su_mean 0.000
_refine_ls_structure_factor_coef Fsqd
_refine_ls_weighting_details 'calc w=1/[\s^2^(Fo^2^)+(0.0508P)^2^+0.8258P] where P=(Fo^2^+2Fc^2^)/3'
_refine_ls_weighting_scheme calc
_refine_ls_wR_factor_gt 0.1035
_refine_ls_wR_factor_ref 0.1103
_reflns_number_gt 3945
_reflns_number_total 4840
_reflns_threshold_expression >2sigma(I)
_cod_data_source_file ja501024n_si_003.cif
_cod_data_source_block bd54
_cod_depositor_comments
;
The following automatic conversions were performed:

'_symmetry_cell_setting' value 'Triclinic' changed to 'triclinic'
according to
/usr/data/users/saulius/automatic-downloads/current/ACS/lib/dictionaries/cif_core.dic
dictionary named 'cif_core.dic' version 2.4.2 from 2011-04-26.

Automatic conversion script
Id: cif_fix_values 2281 2013-09-26 08:29:07Z andrius 
;
_cod_original_sg_symbol_Hall -P1
_cod_original_sg_symbol_H-M P-1
_cod_database_code 4121590

loop_
_symmetry_equiv_pos_as_xyz
'x, y, z'
'-x, -y, -z'

loop_
_atom_site_label
_atom_site_type_symbol
_atom_site_fract_x
_atom_site_fract_y
_atom_site_fract_z
_atom_site_U_iso_or_equiv
_atom_site_adp_type
_atom_site_occupancy
_atom_site_symmetry_multiplicity
_atom_site_calc_flag
_atom_site_refinement_flags
S1 S 0.38541(11) 0.14505(5) 0.164843(19) 0.02600(13) Uani 1 1 d .
S2 S 1.31533(11) 0.75079(5) 0.364988(19) 0.02837(14) Uani 1 1 d .
O1 O -0.2251(3) -0.12727(14) 0.20480(6) 0.0296(3) Uani 1 1 d .
O2 O 0.0777(3) 0.05652(13) 0.29997(5) 0.0255(3) Uani 1 1 d .
O3 O 0.7844(3) 0.61431(15) 0.46698(6) 0.0352(4) Uani 1 1 d .
O4 O 1.1810(3) 0.86120(14) 0.51647(5) 0.0298(3) Uani 1 1 d .
N1 N 1.0935(3) 0.47984(16) 0.21360(6) 0.0220(3) Uani 1 1 d .
N2 N 0.8772(3) 0.37232(16) 0.20527(6) 0.0227(3) Uani 1 1 d .
N3 N 1.1427(3) 0.55355(16) 0.26344(6) 0.0218(3) Uani 1 1 d .
C1 C -0.2114(5) -0.1644(2) 0.25888(8) 0.0297(4) Uani 1 1 d .
H1A H -0.0395 -0.2109 0.2640 0.036 Uiso 1 1 calc R
H1B H -0.3901 -0.2299 0.2627 0.036 Uiso 1 1 calc R
C2 C -0.1872(4) -0.03944(19) 0.30235(8) 0.0265(4) Uani 1 1 d .
H2A H -0.3597 0.0068 0.2973 0.032 Uiso 1 1 calc R
H2B H -0.1873 -0.0687 0.3388 0.032 Uiso 1 1 calc R
C3 C 0.9118(5) 0.8143(2) 0.53873(9) 0.0391(5) Uani 1 1 d .
H3A H 0.7519 0.8570 0.5234 0.047 Uiso 1 1 calc R
H3B H 0.9326 0.8426 0.5789 0.047 Uiso 1 1 calc R
C4 C 0.8350(6) 0.6595(3) 0.52528(9) 0.0492(7) Uani 1 1 d .
H4A H 0.9972 0.6174 0.5400 0.059 Uiso 1 1 calc R
H4B H 0.6563 0.6280 0.5430 0.059 Uiso 1 1 calc R
C5 C 0.0007(4) -0.02215(18) 0.20114(8) 0.0242(4) Uani 1 1 d .
C6 C 0.1438(4) 0.06896(18) 0.24762(7) 0.0224(4) Uani 1 1 d .
C7 C 1.1817(4) 0.80265(19) 0.46268(8) 0.0247(4) Uani 1 1 d .
C8 C 0.9919(4) 0.68010(19) 0.43850(8) 0.0238(4) Uani 1 1 d .
C9 C 0.1067(4) 0.0073(2) 0.15378(8) 0.0287(4) Uani 1 1 d .
H9 H 0.0350 -0.0425 0.1187 0.034 Uiso 1 1 calc R
C10 C 1.3664(4) 0.8534(2) 0.42734(8) 0.0310(4) Uani 1 1 d .
H10 H 1.5061 0.9355 0.4362 0.037 Uiso 1 1 calc R
C11 C 0.3615(4) 0.16856(18) 0.23506(7) 0.0216(4) Uani 1 1 d .
C12 C 1.0344(4) 0.63698(18) 0.38462(7) 0.0216(4) Uani 1 1 d .
C13 C 0.5389(4) 0.28216(18) 0.27208(7) 0.0217(4) Uani 1 1 d .
C14 C 0.8769(4) 0.51907(18) 0.34689(7) 0.0220(4) Uani 1 1 d .
C15 C 0.4866(4) 0.3152(2) 0.32631(8) 0.0285(4) Uani 1 1 d .
H15 H 0.3343 0.2582 0.3402 0.034 Uiso 1 1 calc R
C16 C 0.6476(4) 0.4291(2) 0.36214(8) 0.0296(4) Uani 1 1 d .
H16 H 0.5960 0.4451 0.3987 0.036 Uiso 1 1 calc R
C17 C 0.7732(4) 0.37371(18) 0.25520(7) 0.0204(4) Uani 1 1 d .
C18 C 0.9364(4) 0.48697(18) 0.29150(7) 0.0204(4) Uani 1 1 d .
C19 C 1.2613(4) 0.5200(2) 0.16855(7) 0.0246(4) Uani 1 1 d .
H19A H 1.3295 0.4381 0.1490 0.030 Uiso 1 1 calc R
H19B H 1.4366 0.5883 0.1836 0.030 Uiso 1 1 calc R
C20 C 1.0792(4) 0.5814(2) 0.12846(8) 0.0269(4) Uani 1 1 d .
H20A H 0.9951 0.6579 0.1485 0.032 Uiso 1 1 calc R
H20B H 0.9146 0.5104 0.1105 0.032 Uiso 1 1 calc R
C21 C 1.2655(4) 0.6353(2) 0.08498(8) 0.0295(4) Uani 1 1 d .
H21A H 1.4203 0.7112 0.1029 0.035 Uiso 1 1 calc R
H21B H 1.3634 0.5605 0.0674 0.035 Uiso 1 1 calc R
C22 C 1.0866(4) 0.6872(2) 0.04108(8) 0.0292(4) Uani 1 1 d .
H22A H 0.9421 0.6094 0.0212 0.035 Uiso 1 1 calc R
H22B H 0.9760 0.7566 0.0589 0.035 Uiso 1 1 calc R
C23 C 1.2726(6) 0.7510(3) 0.00022(10) 0.0476(6) Uani 1 1 d .
H23A H 1.3822 0.6814 -0.0178 0.057 Uiso 1 1 calc R
H23B H 1.4180 0.8284 0.0201 0.057 Uiso 1 1 calc R
C24 C 1.0955(6) 0.8039(3) -0.04347(10) 0.0526(7) Uani 1 1 d .
H24A H 0.9509 0.7279 -0.0634 0.079 Uiso 1 1 calc R
H24B H 1.2276 0.8415 -0.0690 0.079 Uiso 1 1 calc R
H24C H 0.9939 0.8762 -0.0262 0.079 Uiso 1 1 calc R

loop_
_atom_site_aniso_label
_atom_site_aniso_U_11
_atom_site_aniso_U_22
_atom_site_aniso_U_33
_atom_site_aniso_U_23
_atom_site_aniso_U_13
_atom_site_aniso_U_12
S1 0.0303(3) 0.0244(2) 0.0210(2) 0.00222(18) 0.00372(18) -0.00210(19)
S2 0.0288(3) 0.0276(3) 0.0237(2) 0.00198(19) 0.00503(19) -0.01022(19)
O1 0.0285(7) 0.0263(7) 0.0294(7) 0.0031(6) -0.0006(6) -0.0077(6)
O2 0.0247(7) 0.0247(7) 0.0237(7) 0.0038(5) 0.0032(5) -0.0072(5)
O3 0.0362(8) 0.0373(8) 0.0236(7) -0.0039(6) 0.0118(6) -0.0159(6)
O4 0.0286(7) 0.0313(7) 0.0242(7) -0.0039(6) 0.0041(5) -0.0052(6)
N1 0.0209(8) 0.0246(8) 0.0200(7) 0.0048(6) 0.0043(6) -0.0001(6)
N2 0.0230(8) 0.0218(8) 0.0226(8) 0.0050(6) 0.0038(6) -0.0002(6)
N3 0.0222(8) 0.0225(8) 0.0205(8) 0.0052(6) 0.0038(6) 0.0007(6)
C1 0.0309(10) 0.0240(10) 0.0318(11) 0.0068(8) 0.0034(8) -0.0058(8)
C2 0.0240(9) 0.0225(9) 0.0307(10) 0.0054(8) 0.0050(8) -0.0054(7)
C3 0.0286(11) 0.0506(14) 0.0296(11) -0.0110(10) 0.0114(9) -0.0069(10)
C4 0.0619(16) 0.0485(14) 0.0234(11) -0.0062(10) 0.0154(10) -0.0276(12)
C5 0.0225(9) 0.0198(9) 0.0283(10) 0.0028(7) -0.0006(7) -0.0011(7)
C6 0.0243(9) 0.0204(9) 0.0224(9) 0.0045(7) 0.0026(7) 0.0016(7)
C7 0.0250(9) 0.0238(9) 0.0228(9) 0.0002(7) 0.0001(7) 0.0004(7)
C8 0.0224(9) 0.0231(9) 0.0248(9) 0.0040(7) 0.0056(7) -0.0016(7)
C9 0.0326(10) 0.0244(10) 0.0257(10) 0.0002(8) -0.0016(8) -0.0007(8)
C10 0.0330(11) 0.0263(10) 0.0275(10) -0.0005(8) 0.0023(8) -0.0101(8)
C11 0.0223(9) 0.0202(9) 0.0214(9) 0.0027(7) 0.0020(7) 0.0011(7)
C12 0.0205(9) 0.0191(9) 0.0235(9) 0.0032(7) 0.0030(7) -0.0021(7)
C13 0.0216(9) 0.0207(9) 0.0223(9) 0.0046(7) 0.0034(7) -0.0002(7)
C14 0.0221(9) 0.0203(9) 0.0222(9) 0.0033(7) 0.0031(7) -0.0015(7)
C15 0.0300(10) 0.0264(10) 0.0251(10) 0.0034(8) 0.0085(8) -0.0093(8)
C16 0.0341(11) 0.0299(10) 0.0207(9) 0.0010(8) 0.0088(8) -0.0082(8)
C17 0.0199(9) 0.0213(9) 0.0200(9) 0.0038(7) 0.0024(7) 0.0033(7)
C18 0.0187(8) 0.0190(8) 0.0231(9) 0.0043(7) 0.0033(7) -0.0001(7)
C19 0.0233(9) 0.0284(10) 0.0219(9) 0.0062(7) 0.0089(7) -0.0021(7)
C20 0.0275(10) 0.0303(10) 0.0238(9) 0.0072(8) 0.0070(7) 0.0034(8)
C21 0.0289(10) 0.0368(11) 0.0236(10) 0.0102(8) 0.0064(8) 0.0015(8)
C22 0.0319(10) 0.0322(10) 0.0238(10) 0.0063(8) 0.0048(8) 0.0035(8)
C23 0.0448(14) 0.0687(17) 0.0371(13) 0.0294(12) 0.0136(10) 0.0100(12)
C24 0.0584(16) 0.0737(19) 0.0369(13) 0.0310(13) 0.0137(12) 0.0208(14)

loop_
_atom_type_symbol
_atom_type_description
_atom_type_scat_dispersion_real
_atom_type_scat_dispersion_imag
_atom_type_scat_source
C C 0.0033 0.0016 'International Tables Vol C Tables 4.2.6.8 and 6.1.1.4'
H H 0.0000 0.0000 'International Tables Vol C Tables 4.2.6.8 and 6.1.1.4'
N N 0.0061 0.0033 'International Tables Vol C Tables 4.2.6.8 and 6.1.1.4'
O O 0.0106 0.0060 'International Tables Vol C Tables 4.2.6.8 and 6.1.1.4'
S S 0.1246 0.1234 'International Tables Vol C Tables 4.2.6.8 and 6.1.1.4'

loop_
_geom_angle_atom_site_label_1
_geom_angle_atom_site_label_2
_geom_angle_atom_site_label_3
_geom_angle
C9 S1 C11 92.71(10)
C10 S2 C12 93.25(10)
C5 O1 C1 110.24(14)
C6 O2 C2 113.28(14)
C8 O3 C4 112.54(15)
C7 O4 C3 111.55(15)
N3 N1 N2 117.80(15)
N3 N1 C19 121.11(15)
N2 N1 C19 121.01(15)
N1 N2 C17 102.73(14)
N1 N3 C18 102.57(14)
O1 C1 C2 111.34(16)
O1 C1 H1A 109.4
C2 C1 H1A 109.4
O1 C1 H1B 109.4
C2 C1 H1B 109.4
H1A C1 H1B 108.0
O2 C2 C1 111.35(16)
O2 C2 H2A 109.4
C1 C2 H2A 109.4
O2 C2 H2B 109.4
C1 C2 H2B 109.4
H2A C2 H2B 108.0
O4 C3 C4 110.20(18)
O4 C3 H3A 109.6
C4 C3 H3A 109.6
O4 C3 H3B 109.6
C4 C3 H3B 109.6
H3A C3 H3B 108.1
O3 C4 C3 111.4(2)
O3 C4 H4A 109.3
C3 C4 H4A 109.3
O3 C4 H4B 109.3
C3 C4 H4B 109.3
H4A C4 H4B 108.0
C9 C5 O1 124.66(17)
C9 C5 C6 112.78(17)
O1 C5 C6 122.56(17)
O2 C6 C11 123.56(16)
O2 C6 C5 122.91(16)
C11 C6 C5 113.50(17)
C10 C7 O4 124.12(17)
C10 C7 C8 112.61(17)
O4 C7 C8 123.25(17)
O3 C8 C12 124.38(16)
O3 C8 C7 121.74(17)
C12 C8 C7 113.87(17)
C5 C9 S1 111.76(15)
C5 C9 H9 124.1
S1 C9 H9 124.1
C7 C10 S2 111.32(14)
C7 C10 H10 124.3
S2 C10 H10 124.3
C6 C11 C13 128.01(17)
C6 C11 S1 109.24(14)
C13 C11 S1 122.68(14)
C8 C12 C14 129.00(17)
C8 C12 S2 108.93(13)
C14 C12 S2 122.05(14)
C15 C13 C17 113.89(16)
C15 C13 C11 122.79(16)
C17 C13 C11 123.26(16)
C16 C14 C18 113.89(16)
C16 C14 C12 122.25(17)
C18 C14 C12 123.85(16)
C13 C15 C16 123.54(17)
C13 C15 H15 118.2
C16 C15 H15 118.2
C14 C16 C15 123.72(18)
C14 C16 H16 118.1
C15 C16 H16 118.1
N2 C17 C18 108.59(16)
N2 C17 C13 129.06(16)
C18 C17 C13 122.35(16)
N3 C18 C14 129.09(16)
N3 C18 C17 108.30(16)
C14 C18 C17 122.61(16)
N1 C19 C20 111.83(15)
N1 C19 H19A 109.3
C20 C19 H19A 109.3
N1 C19 H19B 109.3
C20 C19 H19B 109.3
H19A C19 H19B 107.9
C19 C20 C21 111.05(16)
C19 C20 H20A 109.4
C21 C20 H20A 109.4
C19 C20 H20B 109.4
C21 C20 H20B 109.4
H20A C20 H20B 108.0
C22 C21 C20 112.93(16)
C22 C21 H21A 109.0
C20 C21 H21A 109.0
C22 C21 H21B 109.0
C20 C21 H21B 109.0
H21A C21 H21B 107.8
C23 C22 C21 113.35(17)
C23 C22 H22A 108.9
C21 C22 H22A 108.9
C23 C22 H22B 108.9
C21 C22 H22B 108.9
H22A C22 H22B 107.7
C22 C23 C24 113.6(2)
C22 C23 H23A 108.8
C24 C23 H23A 108.8
C22 C23 H23B 108.8
C24 C23 H23B 108.8
H23A C23 H23B 107.7
C23 C24 H24A 109.5
C23 C24 H24B 109.5
H24A C24 H24B 109.5
C23 C24 H24C 109.5
H24A C24 H24C 109.5
H24B C24 H24C 109.5

loop_
_geom_bond_atom_site_label_1
_geom_bond_atom_site_label_2
_geom_bond_distance
S1 C9 1.710(2)
S1 C11 1.7360(19)
S2 C10 1.706(2)
S2 C12 1.7311(19)
O1 C5 1.378(2)
O1 C1 1.443(2)
O2 C6 1.371(2)
O2 C2 1.444(2)
O3 C8 1.369(2)
O3 C4 1.444(2)
O4 C7 1.376(2)
O4 C3 1.433(2)
N1 N3 1.330(2)
N1 N2 1.331(2)
N1 C19 1.467(2)
N2 C17 1.355(2)
N3 C18 1.363(2)
C1 C2 1.507(3)
C1 H1A 0.9900
C1 H1B 0.9900
C2 H2A 0.9900
C2 H2B 0.9900
C3 C4 1.509(3)
C3 H3A 0.9900
C3 H3B 0.9900
C4 H4A 0.9900
C4 H4B 0.9900
C5 C9 1.354(3)
C5 C6 1.417(3)
C6 C11 1.384(3)
C7 C10 1.357(3)
C7 C8 1.419(3)
C8 C12 1.378(3)
C9 H9 0.9500
C10 H10 0.9500
C11 C13 1.455(3)
C12 C14 1.456(2)
C13 C15 1.382(3)
C13 C17 1.430(2)
C14 C16 1.388(3)
C14 C18 1.418(3)
C15 C16 1.413(3)
C15 H15 0.9500
C16 H16 0.9500
C17 C18 1.418(3)
C19 C20 1.518(3)
C19 H19A 0.9900
C19 H19B 0.9900
C20 C21 1.528(3)
C20 H20A 0.9900
C20 H20B 0.9900
C21 C22 1.524(3)
C21 H21A 0.9900
C21 H21B 0.9900
C22 C23 1.516(3)
C22 H22A 0.9900
C22 H22B 0.9900
C23 C24 1.520(3)
C23 H23A 0.9900
C23 H23B 0.9900
C24 H24A 0.9800
C24 H24B 0.9800
C24 H24C 0.9800

loop_
_geom_torsion_atom_site_label_1
_geom_torsion_atom_site_label_2
_geom_torsion_atom_site_label_3
_geom_torsion_atom_site_label_4
_geom_torsion
N3 N1 N2 C17 -0.7(2)
C19 N1 N2 C17 -177.49(15)
N2 N1 N3 C18 0.3(2)
C19 N1 N3 C18 177.07(15)
C5 O1 C1 C2 50.8(2)
C6 O2 C2 C1 39.5(2)
O1 C1 C2 O2 -61.6(2)
C7 O4 C3 C4 47.8(2)
C8 O3 C4 C3 44.6(3)
O4 C3 C4 O3 -62.9(3)
C1 O1 C5 C9 158.24(19)
C1 O1 C5 C6 -22.9(2)
C2 O2 C6 C11 170.34(17)
C2 O2 C6 C5 -11.6(2)
C9 C5 C6 O2 -178.28(17)
O1 C5 C6 O2 2.7(3)
C9 C5 C6 C11 -0.1(2)
O1 C5 C6 C11 -179.06(16)
C3 O4 C7 C10 161.6(2)
C3 O4 C7 C8 -19.8(3)
C4 O3 C8 C12 165.3(2)
C4 O3 C8 C7 -15.8(3)
C10 C7 C8 O3 -178.53(18)
O4 C7 C8 O3 2.7(3)
C10 C7 C8 C12 0.5(3)
O4 C7 C8 C12 -178.22(17)
O1 C5 C9 S1 179.68(14)
C6 C5 C9 S1 0.7(2)
C11 S1 C9 C5 -0.88(16)
O4 C7 C10 S2 177.54(15)
C8 C7 C10 S2 -1.2(2)
C12 S2 C10 C7 1.20(17)
O2 C6 C11 C13 -5.6(3)
C5 C6 C11 C13 176.21(18)
O2 C6 C11 S1 177.63(14)
C5 C6 C11 S1 -0.6(2)
C9 S1 C11 C6 0.83(15)
C9 S1 C11 C13 -176.17(16)
O3 C8 C12 C14 0.7(3)
C7 C8 C12 C14 -178.30(18)
O3 C8 C12 S2 179.39(16)
C7 C8 C12 S2 0.4(2)
C10 S2 C12 C8 -0.88(16)
C10 S2 C12 C14 177.90(17)
C6 C11 C13 C15 -7.8(3)
S1 C11 C13 C15 168.62(16)
C6 C11 C13 C17 175.38(18)
S1 C11 C13 C17 -8.2(3)
C8 C12 C14 C16 -0.2(3)
S2 C12 C14 C16 -178.68(16)
C8 C12 C14 C18 178.30(19)
S2 C12 C14 C18 -0.2(3)
C17 C13 C15 C16 0.3(3)
C11 C13 C15 C16 -176.82(19)
C18 C14 C16 C15 0.2(3)
C12 C14 C16 C15 178.82(19)
C13 C15 C16 C14 -0.7(3)
N1 N2 C17 C18 0.81(19)
N1 N2 C17 C13 -179.79(18)
C15 C13 C17 N2 -178.85(18)
C11 C13 C17 N2 -1.8(3)
C15 C13 C17 C18 0.5(3)
C11 C13 C17 C18 177.58(17)
N1 N3 C18 C14 -178.88(18)
N1 N3 C18 C17 0.24(19)
C16 C14 C18 N3 179.57(19)
C12 C14 C18 N3 1.0(3)
C16 C14 C18 C17 0.6(3)
C12 C14 C18 C17 -178.01(17)
N2 C17 C18 N3 -0.7(2)
C13 C17 C18 N3 179.86(16)
N2 C17 C18 C14 178.50(16)
C13 C17 C18 C14 -1.0(3)
N3 N1 C19 C20 -105.90(19)
N2 N1 C19 C20 70.8(2)
N1 C19 C20 C21 174.53(16)
C19 C20 C21 C22 175.27(16)
C20 C21 C22 C23 175.51(19)
C21 C22 C23 C24 -179.6(2)
